data_7019451
loop_
_publ_author_name
'Zhang, Jie'
'Adhikary, Anubendu'
'King, Krista M.'
'Krause, Jeanette A.'
'Guan, Hairong'

_publ_section_title
;
 Substituent effects on Ni-S bond dissociation energies and kinetic
 stability of nickel arylthiolate complexes supported by a
 bis(phosphinite)-based pincer ligand.
;
_journal_issue 26
_journal_name_full 'Dalton transactions (Cambridge, England : 2003)'
_journal_page_first 7959
_journal_page_last 7968
_journal_paper_doi 10.1039/c2dt30407d
_journal_volume 41
_journal_year 2012
_chemical_formula_moiety 'C37 H30 Ni O2 P2 S'
_chemical_formula_sum 'C37 H30 Ni O2 P2 S'
_chemical_formula_weight 659.32
_chemical_name_systematic
;
?
;
_space_group_IT_number 14
_symmetry_cell_setting monoclinic
_symmetry_space_group_name_Hall '-P 2yn'
_symmetry_space_group_name_H-M 'P 1 21/n 1'
_atom_sites_solution_hydrogens geom
_atom_sites_solution_primary direct
_atom_sites_solution_secondary difmap
_audit_creation_method SHELXL-97
_cell_angle_alpha 90.00
_cell_angle_beta 105.6420(10)
_cell_angle_gamma 90.00
_cell_formula_units_Z 4
_cell_length_a 14.8305(4)
_cell_length_b 9.1267(2)
_cell_length_c 24.2462(6)
_cell_measurement_reflns_used 9646
_cell_measurement_temperature 150(2)
_cell_measurement_theta_max 67.67
_cell_measurement_theta_min 3.16
_cell_volume 3160.27(14)
_computing_cell_refinement 'Bruker SAINT v7.46A'
_computing_data_collection 'Bruker SMART v5.632'
_computing_data_reduction 'Bruker SAINT v7.46A'
_computing_molecular_graphics 'Bruker SHELXTL v6.14'
_computing_publication_material 'Bruker SHELXTL v6.14'
_computing_structure_refinement 'Bruker SHELXTL v6.14'
_computing_structure_solution 'Bruker SHELXTL v6.14'
_diffrn_ambient_temperature 150(2)
_diffrn_detector_area_resol_mean 0.83
_diffrn_measured_fraction_theta_full 0.983
_diffrn_measured_fraction_theta_max 0.983
_diffrn_measurement_device_type 'Bruker SMART6000 CCD'
_diffrn_measurement_method '\w scans'
_diffrn_radiation_monochromator graphite
_diffrn_radiation_source 'fine-focus sealed tube'
_diffrn_radiation_type CuK\a
_diffrn_radiation_wavelength 1.54178
_diffrn_reflns_av_R_equivalents 0.0622
_diffrn_reflns_av_sigmaI/netI 0.0457
_diffrn_reflns_limit_h_max 17
_diffrn_reflns_limit_h_min -17
_diffrn_reflns_limit_k_max 10
_diffrn_reflns_limit_k_min -10
_diffrn_reflns_limit_l_max 28
_diffrn_reflns_limit_l_min -28
_diffrn_reflns_number 26302
_diffrn_reflns_theta_full 68.07
_diffrn_reflns_theta_max 68.07
_diffrn_reflns_theta_min 3.16
_diffrn_standards_decay_% 0
_exptl_absorpt_coefficient_mu 2.714
_exptl_absorpt_correction_T_max 0.8762
_exptl_absorpt_correction_T_min 0.7922
_exptl_absorpt_correction_type multi-scan
_exptl_absorpt_process_details 'SADABS v2008/1 (Sheldrick)'
_exptl_crystal_colour orange-red
_exptl_crystal_density_diffrn 1.386
_exptl_crystal_density_method 'not measured'
_exptl_crystal_description block
_exptl_crystal_F_000 1368
_exptl_crystal_size_max 0.09
_exptl_crystal_size_mid 0.07
_exptl_crystal_size_min 0.05
_refine_diff_density_max 0.366
_refine_diff_density_min -0.267
_refine_diff_density_rms 0.062
_refine_ls_extinction_method none
_refine_ls_goodness_of_fit_ref 1.024
_refine_ls_hydrogen_treatment constr
_refine_ls_matrix_type full
_refine_ls_number_parameters 389
_refine_ls_number_reflns 5650
_refine_ls_number_restraints 0
_refine_ls_restrained_S_all 1.024
_refine_ls_R_factor_all 0.0519
_refine_ls_R_factor_gt 0.0390
_refine_ls_shift/su_max 0.000
_refine_ls_shift/su_mean 0.000
_refine_ls_structure_factor_coef Fsqd
_refine_ls_weighting_details 'calc w=1/[\s^2^(Fo^2^)+(0.0589P)^2^+0.8444P] where P=(Fo^2^+2Fc^2^)/3'
_refine_ls_weighting_scheme calc
_refine_ls_wR_factor_gt 0.0987
_refine_ls_wR_factor_ref 0.1069
_reflns_number_gt 4575
_reflns_number_total 5650
_reflns_threshold_expression >2\s(I)
_cod_data_source_file c2dt30407d.txt
_cod_data_source_block 1B
_cod_depositor_comments
;
The following automatic conversions were performed:

'_symmetry_cell_setting' value 'Monoclinic' changed to 'monoclinic'
according to /home/saulius/struct/CIF-dictionaries/cif_core.dic
dictionary named 'cif_core.dic' version 2.4.1 from 2010-06-29.

Automatic conversion script
Id: cif_fix_values 1891 2012-01-12 08:04:46Z andrius 
;
_cod_original_cell_volume 3160.27(13)
_cod_original_sg_symbol_H-M P2(1)/n
_cod_database_code 7019451

loop_
_symmetry_equiv_pos_as_xyz
'x, y, z'
'-x+1/2, y+1/2, -z+1/2'
'-x, -y, -z'
'x-1/2, -y-1/2, z-1/2'

loop_
_atom_site_label
_atom_site_type_symbol
_atom_site_fract_x
_atom_site_fract_y
_atom_site_fract_z
_atom_site_U_iso_or_equiv
_atom_site_adp_type
_atom_site_occupancy
_atom_site_symmetry_multiplicity
_atom_site_calc_flag
_atom_site_refinement_flags
Ni Ni 0.30434(3) 0.17809(4) 0.089335(16) 0.02232(12) Uani 1 1 d .
P1 P 0.41368(4) 0.30607(7) 0.06949(3) 0.02306(15) Uani 1 1 d .
P2 P 0.17297(4) 0.07348(7) 0.08472(2) 0.02194(15) Uani 1 1 d .
S1 S 0.37360(4) 0.08445(7) 0.17347(2) 0.02881(16) Uani 1 1 d .
O1 O 0.36541(11) 0.38808(19) 0.00748(7) 0.0308(4) Uani 1 1 d .
O2 O 0.10726(11) 0.09144(18) 0.01859(7) 0.0258(4) Uani 1 1 d .
C1 C 0.23604(16) 0.2437(2) 0.01519(10) 0.0217(5) Uani 1 1 d .
C2 C 0.27424(17) 0.3406(3) -0.01662(10) 0.0253(5) Uani 1 1 d .
C3 C 0.22611(17) 0.3900(3) -0.07074(11) 0.0300(6) Uani 1 1 d .
H3 H 0.2543 0.4571 -0.0911 0.036 Uiso 1 1 calc R
C4 C 0.13587(18) 0.3389(3) -0.09435(11) 0.0328(6) Uani 1 1 d .
H4 H 0.1017 0.3725 -0.1311 0.039 Uiso 1 1 calc R
C5 C 0.09428(17) 0.2388(3) -0.06507(10) 0.0283(5) Uani 1 1 d .
H5 H 0.0329 0.2025 -0.0816 0.034 Uiso 1 1 calc R
C6 C 0.14556(17) 0.1947(3) -0.01128(10) 0.0236(5) Uani 1 1 d .
C7 C 0.51109(17) 0.2085(3) 0.05524(10) 0.0244(5) Uani 1 1 d .
C8 C 0.56657(19) 0.2773(3) 0.02480(11) 0.0328(6) Uani 1 1 d .
H8 H 0.5519 0.3738 0.0106 0.039 Uiso 1 1 calc R
C9 C 0.6427(2) 0.2052(3) 0.01532(13) 0.0392(7) Uani 1 1 d .
H9 H 0.6808 0.2526 -0.0051 0.047 Uiso 1 1 calc R
C10 C 0.6636(2) 0.0639(3) 0.03546(12) 0.0385(7) Uani 1 1 d .
H10 H 0.7166 0.0151 0.0293 0.046 Uiso 1 1 calc R
C11 C 0.60752(19) -0.0067(3) 0.06448(11) 0.0337(6) Uani 1 1 d .
H11 H 0.6215 -0.1043 0.0776 0.040 Uiso 1 1 calc R
C12 C 0.53080(17) 0.0653(3) 0.07440(10) 0.0273(5) Uani 1 1 d .
H12 H 0.4920 0.0171 0.0942 0.033 Uiso 1 1 calc R
C13 C 0.46463(17) 0.4646(3) 0.11048(10) 0.0261(5) Uani 1 1 d .
C14 C 0.55988(19) 0.4857(3) 0.13303(12) 0.0358(6) Uani 1 1 d .
H14 H 0.6030 0.4121 0.1291 0.043 Uiso 1 1 calc R
C15 C 0.5918(3) 0.6158(4) 0.16154(14) 0.0549(9) Uani 1 1 d .
H15 H 0.6571 0.6311 0.1770 0.066 Uiso 1 1 calc R
C16 C 0.5297(3) 0.7221(4) 0.16743(14) 0.0639(11) Uani 1 1 d .
H16 H 0.5522 0.8109 0.1867 0.077 Uiso 1 1 calc R
C17 C 0.4351(3) 0.7009(4) 0.14565(14) 0.0585(10) Uani 1 1 d .
H17 H 0.3923 0.7746 0.1500 0.070 Uiso 1 1 calc R
C18 C 0.4027(2) 0.5736(3) 0.11769(12) 0.0418(7) Uani 1 1 d .
H18 H 0.3372 0.5589 0.1029 0.050 Uiso 1 1 calc R
C19 C 0.10275(18) 0.1630(3) 0.12601(10) 0.0267(5) Uani 1 1 d .
C20 C 0.0078(2) 0.1843(3) 0.10107(13) 0.0426(7) Uani 1 1 d .
H20 H -0.0212 0.1443 0.0644 0.051 Uiso 1 1 calc R
C21 C -0.0443(2) 0.2641(4) 0.13002(15) 0.0576(9) Uani 1 1 d .
H21 H -0.1090 0.2800 0.1128 0.069 Uiso 1 1 calc R
C22 C -0.0034(3) 0.3209(3) 0.18360(15) 0.0562(10) Uani 1 1 d .
H22 H -0.0397 0.3763 0.2029 0.067 Uiso 1 1 calc R
C23 C 0.0909(3) 0.2968(3) 0.20916(14) 0.0487(8) Uani 1 1 d .
H23 H 0.1190 0.3336 0.2465 0.058 Uiso 1 1 calc R
C24 C 0.1442(2) 0.2192(3) 0.18023(12) 0.0360(6) Uani 1 1 d .
H24 H 0.2091 0.2042 0.1974 0.043 Uiso 1 1 calc R
C25 C 0.16169(16) -0.1216(3) 0.09521(10) 0.0245(5) Uani 1 1 d .
C26 C 0.15419(16) -0.2171(3) 0.04938(11) 0.0278(5) Uani 1 1 d .
H26 H 0.1560 -0.1798 0.0131 0.033 Uiso 1 1 calc R
C27 C 0.14401(18) -0.3666(3) 0.05645(12) 0.0351(6) Uani 1 1 d .
H27 H 0.1373 -0.4311 0.0249 0.042 Uiso 1 1 calc R
C28 C 0.14371(19) -0.4213(3) 0.10956(13) 0.0385(7) Uani 1 1 d .
H28 H 0.1368 -0.5236 0.1144 0.046 Uiso 1 1 calc R
C29 C 0.1535(2) -0.3275(3) 0.15594(12) 0.0380(6) Uani 1 1 d .
H29 H 0.1541 -0.3658 0.1925 0.046 Uiso 1 1 calc R
C30 C 0.16243(18) -0.1775(3) 0.14883(11) 0.0304(6) Uani 1 1 d .
H30 H 0.1690 -0.1131 0.1805 0.037 Uiso 1 1 calc R
C31 C 0.46702(17) 0.1993(3) 0.21156(10) 0.0280(5) Uani 1 1 d .
C32 C 0.44888(18) 0.3304(3) 0.23573(10) 0.0304(6) Uani 1 1 d .
H32 H 0.3860 0.3623 0.2296 0.037 Uiso 1 1 calc R
C33 C 0.52076(19) 0.4151(3) 0.26846(11) 0.0353(6) Uani 1 1 d .
H33 H 0.5063 0.5032 0.2851 0.042 Uiso 1 1 calc R
C34 C 0.6139(2) 0.3739(3) 0.27751(12) 0.0399(7) Uani 1 1 d .
C35 C 0.6317(2) 0.2439(3) 0.25273(13) 0.0421(7) Uani 1 1 d .
H35 H 0.6947 0.2134 0.2580 0.051 Uiso 1 1 calc R
C36 C 0.55979(18) 0.1572(3) 0.22042(12) 0.0349(6) Uani 1 1 d .
H36 H 0.5742 0.0683 0.2042 0.042 Uiso 1 1 calc R
C37 C 0.6923(2) 0.4673(4) 0.31312(15) 0.0608(10) Uani 1 1 d .
H37A H 0.6968 0.4530 0.3538 0.091 Uiso 1 1 calc R
H37B H 0.6794 0.5707 0.3031 0.091 Uiso 1 1 calc R
H37C H 0.7515 0.4389 0.3055 0.091 Uiso 1 1 calc R

loop_
_atom_site_aniso_label
_atom_site_aniso_U_11
_atom_site_aniso_U_22
_atom_site_aniso_U_33
_atom_site_aniso_U_23
_atom_site_aniso_U_13
_atom_site_aniso_U_12
Ni 0.0208(2) 0.0226(2) 0.0225(2) 0.00320(16) 0.00402(16) -0.00358(16)
P1 0.0201(3) 0.0221(3) 0.0267(3) 0.0036(2) 0.0059(2) -0.0029(2)
P2 0.0213(3) 0.0226(3) 0.0219(3) 0.0012(2) 0.0058(2) -0.0037(2)
S1 0.0311(3) 0.0269(3) 0.0249(3) 0.0058(2) 0.0014(3) -0.0048(3)
O1 0.0227(9) 0.0338(10) 0.0337(9) 0.0119(8) 0.0040(7) -0.0065(8)
O2 0.0222(8) 0.0298(9) 0.0245(8) 0.0030(7) 0.0046(7) -0.0062(7)
C1 0.0207(12) 0.0207(12) 0.0243(11) 0.0001(9) 0.0071(10) 0.0009(9)
C2 0.0229(12) 0.0244(13) 0.0282(12) 0.0019(10) 0.0062(10) 0.0018(10)
C3 0.0293(13) 0.0316(14) 0.0306(13) 0.0099(11) 0.0105(11) 0.0020(11)
C4 0.0303(14) 0.0406(16) 0.0255(13) 0.0079(11) 0.0043(11) 0.0028(12)
C5 0.0229(12) 0.0336(14) 0.0268(12) 0.0011(10) 0.0037(10) -0.0004(11)
C6 0.0252(12) 0.0222(12) 0.0253(12) -0.0007(9) 0.0100(10) 0.0011(10)
C7 0.0262(12) 0.0225(12) 0.0236(11) -0.0030(9) 0.0053(10) -0.0027(10)
C8 0.0372(15) 0.0283(14) 0.0364(14) -0.0010(11) 0.0159(12) -0.0025(11)
C9 0.0380(16) 0.0393(16) 0.0459(16) -0.0028(13) 0.0207(13) -0.0027(13)
C10 0.0333(15) 0.0408(17) 0.0422(16) -0.0100(13) 0.0117(13) 0.0072(12)
C11 0.0398(15) 0.0262(14) 0.0313(13) -0.0018(11) 0.0029(12) 0.0059(12)
C12 0.0316(13) 0.0259(13) 0.0229(12) -0.0002(10) 0.0045(10) -0.0011(11)
C13 0.0335(14) 0.0209(12) 0.0267(12) 0.0023(10) 0.0130(11) -0.0033(10)
C14 0.0325(15) 0.0364(16) 0.0411(15) -0.0099(12) 0.0144(12) -0.0083(12)
C15 0.064(2) 0.059(2) 0.0445(17) -0.0159(16) 0.0181(16) -0.0379(18)
C16 0.128(4) 0.0282(17) 0.0444(18) -0.0115(14) 0.039(2) -0.022(2)
C17 0.103(3) 0.0310(17) 0.0484(19) -0.0018(14) 0.031(2) 0.0146(18)
C18 0.0481(18) 0.0363(16) 0.0418(16) 0.0019(13) 0.0136(14) 0.0128(13)
C19 0.0342(14) 0.0215(13) 0.0270(12) 0.0045(10) 0.0128(11) 0.0011(10)
C20 0.0385(16) 0.0524(19) 0.0381(15) 0.0056(13) 0.0126(13) 0.0142(14)
C21 0.056(2) 0.067(2) 0.057(2) 0.0179(18) 0.0278(18) 0.0325(18)
C22 0.090(3) 0.0343(17) 0.063(2) 0.0111(15) 0.053(2) 0.0224(17)
C23 0.080(2) 0.0328(16) 0.0442(17) -0.0085(13) 0.0356(18) -0.0096(16)
C24 0.0428(16) 0.0333(15) 0.0364(14) -0.0046(12) 0.0186(13) -0.0099(12)
C25 0.0183(11) 0.0249(13) 0.0301(13) 0.0013(10) 0.0064(10) -0.0008(10)
C26 0.0219(12) 0.0314(14) 0.0308(13) 0.0006(10) 0.0083(10) 0.0002(10)
C27 0.0318(14) 0.0274(14) 0.0465(16) -0.0068(12) 0.0110(13) -0.0001(11)
C28 0.0381(16) 0.0220(14) 0.0571(18) 0.0027(12) 0.0155(14) -0.0025(11)
C29 0.0429(16) 0.0297(15) 0.0430(16) 0.0093(12) 0.0145(13) -0.0019(12)
C30 0.0318(14) 0.0290(14) 0.0301(13) 0.0014(10) 0.0076(11) -0.0042(11)
C31 0.0299(13) 0.0292(14) 0.0222(12) 0.0040(10) 0.0025(10) -0.0027(11)
C32 0.0279(13) 0.0357(15) 0.0285(13) 0.0002(11) 0.0089(11) 0.0019(11)
C33 0.0409(16) 0.0341(15) 0.0310(14) -0.0066(11) 0.0100(12) -0.0051(12)
C34 0.0380(16) 0.0434(17) 0.0326(14) -0.0025(12) -0.0003(12) -0.0091(13)
C35 0.0263(14) 0.0480(18) 0.0447(16) 0.0015(14) -0.0031(12) 0.0037(13)
C36 0.0316(14) 0.0319(15) 0.0371(14) -0.0005(11) 0.0021(12) 0.0049(12)
C37 0.047(2) 0.065(2) 0.058(2) -0.0122(18) -0.0059(17) -0.0168(17)

loop_
_atom_type_symbol
_atom_type_description
_atom_type_scat_dispersion_real
_atom_type_scat_dispersion_imag
_atom_type_scat_source
C C 0.0181 0.0091 'International Tables Vol C Tables 4.2.6.8 and 6.1.1.4'
H H 0.0000 0.0000 'International Tables Vol C Tables 4.2.6.8 and 6.1.1.4'
O O 0.0492 0.0322 'International Tables Vol C Tables 4.2.6.8 and 6.1.1.4'
P P 0.2955 0.4335 'International Tables Vol C Tables 4.2.6.8 and 6.1.1.4'
S S 0.3331 0.5567 'International Tables Vol C Tables 4.2.6.8 and 6.1.1.4'
Ni Ni -3.0029 0.5091 'International Tables Vol C Tables 4.2.6.8 and 6.1.1.4'

loop_
_geom_angle_atom_site_label_1
_geom_angle_atom_site_label_2
_geom_angle_atom_site_label_3
_geom_angle
C1 Ni P2 81.17(7)
C1 Ni P1 81.93(7)
P2 Ni P1 163.10(3)
C1 Ni S1 174.45(7)
P2 Ni S1 93.79(3)
P1 Ni S1 103.11(3)
O1 P1 C13 98.73(10)
O1 P1 C7 102.76(10)
C13 P1 C7 105.25(11)
O1 P1 Ni 106.26(6)
C13 P1 Ni 122.73(8)
C7 P1 Ni 117.64(8)
O2 P2 C25 100.48(10)
O2 P2 C19 102.41(10)
C25 P2 C19 105.98(11)
O2 P2 Ni 107.31(6)
C25 P2 Ni 123.14(8)
C19 P2 Ni 114.69(8)
C31 S1 Ni 110.85(8)
C2 O1 P1 111.94(14)
C6 O2 P2 110.81(14)
C2 C1 C6 115.7(2)
C2 C1 Ni 122.04(18)
C6 C1 Ni 122.23(17)
C3 C2 O1 119.3(2)
C3 C2 C1 123.2(2)
O1 C2 C1 117.4(2)
C4 C3 C2 118.3(2)
C3 C4 C5 121.3(2)
C6 C5 C4 117.6(2)
C5 C6 C1 123.9(2)
C5 C6 O2 119.2(2)
C1 C6 O2 116.9(2)
C12 C7 C8 119.9(2)
C12 C7 P1 120.37(18)
C8 C7 P1 119.73(19)
C9 C8 C7 120.0(3)
C8 C9 C10 120.1(3)
C11 C10 C9 120.3(3)
C10 C11 C12 120.0(2)
C11 C12 C7 119.6(2)
C14 C13 C18 119.2(2)
C14 C13 P1 124.1(2)
C18 C13 P1 116.7(2)
C13 C14 C15 119.3(3)
C16 C15 C14 120.5(3)
C15 C16 C17 120.4(3)
C18 C17 C16 119.8(3)
C17 C18 C13 120.9(3)
C20 C19 C24 119.8(2)
C20 C19 P2 119.1(2)
C24 C19 P2 120.9(2)
C21 C20 C19 119.5(3)
C22 C21 C20 120.9(3)
C21 C22 C23 119.8(3)
C24 C23 C22 119.9(3)
C23 C24 C19 120.1(3)
C26 C25 C30 119.6(2)
C26 C25 P2 119.55(18)
C30 C25 P2 120.81(19)
C27 C26 C25 120.3(2)
C28 C27 C26 119.9(3)
C27 C28 C29 120.4(2)
C28 C29 C30 119.9(3)
C29 C30 C25 119.9(2)
C36 C31 C32 118.0(2)
C36 C31 S1 121.1(2)
C32 C31 S1 120.8(2)
C33 C32 C31 121.1(2)
C32 C33 C34 121.3(3)
C35 C34 C33 117.4(3)
C35 C34 C37 121.5(3)
C33 C34 C37 121.1(3)
C34 C35 C36 121.7(3)
C35 C36 C31 120.5(3)
C4 C3 H3 120.9
C2 C3 H3 120.9
C3 C4 H4 119.4
C5 C4 H4 119.4
C6 C5 H5 121.2
C4 C5 H5 121.2
C9 C8 H8 120.0
C7 C8 H8 120.0
C8 C9 H9 120.0
C10 C9 H9 120.0
C11 C10 H10 119.8
C9 C10 H10 119.8
C10 C11 H11 120.0
C12 C11 H11 120.0
C11 C12 H12 120.2
C7 C12 H12 120.2
C13 C14 H14 120.4
C15 C14 H14 120.4
C16 C15 H15 119.8
C14 C15 H15 119.8
C15 C16 H16 119.8
C17 C16 H16 119.8
C18 C17 H17 120.1
C16 C17 H17 120.1
C17 C18 H18 119.6
C13 C18 H18 119.6
C21 C20 H20 120.3
C19 C20 H20 120.3
C22 C21 H21 119.6
C20 C21 H21 119.6
C21 C22 H22 120.1
C23 C22 H22 120.1
C24 C23 H23 120.0
C22 C23 H23 120.0
C23 C24 H24 120.0
C19 C24 H24 120.0
C27 C26 H26 119.9
C25 C26 H26 119.9
C28 C27 H27 120.1
C26 C27 H27 120.1
C27 C28 H28 119.8
C29 C28 H28 119.8
C28 C29 H29 120.0
C30 C29 H29 120.0
C29 C30 H30 120.1
C25 C30 H30 120.1
C33 C32 H32 119.4
C31 C32 H32 119.4
C32 C33 H33 119.4
C34 C33 H33 119.4
C34 C35 H35 119.2
C36 C35 H35 119.2
C35 C36 H36 119.7
C31 C36 H36 119.7
C34 C37 H37A 109.5
C34 C37 H37B 109.5
H37A C37 H37B 109.5
C34 C37 H37C 109.5
H37A C37 H37C 109.5
H37B C37 H37C 109.5

loop_
_geom_bond_atom_site_label_1
_geom_bond_atom_site_label_2
_geom_bond_distance
Ni C1 1.907(2)
Ni P2 2.1452(7)
Ni P1 2.1555(7)
Ni S1 2.1947(7)
P1 O1 1.6592(17)
P1 C13 1.802(2)
P1 C7 1.808(2)
P2 O2 1.6446(16)
P2 C25 1.813(2)
P2 C19 1.821(2)
S1 C31 1.784(3)
O1 C2 1.390(3)
O2 C6 1.399(3)
C1 C2 1.391(3)
C1 C6 1.396(3)
C2 C3 1.389(3)
C3 C4 1.387(4)
C4 C5 1.398(4)
C5 C6 1.381(3)
C7 C12 1.391(3)
C7 C8 1.394(3)
C8 C9 1.378(4)
C9 C10 1.385(4)
C10 C11 1.384(4)
C11 C12 1.390(4)
C13 C14 1.384(4)
C13 C18 1.396(4)
C14 C15 1.391(4)
C15 C16 1.372(5)
C16 C17 1.373(5)
C17 C18 1.366(4)
C19 C20 1.389(4)
C19 C24 1.390(4)
C20 C21 1.382(4)
C21 C22 1.378(5)
C22 C23 1.386(5)
C23 C24 1.384(4)
C25 C26 1.393(3)
C25 C30 1.394(3)
C26 C27 1.388(4)
C27 C28 1.382(4)
C28 C29 1.389(4)
C29 C30 1.391(4)
C31 C36 1.388(4)
C31 C32 1.391(4)
C32 C33 1.381(4)
C33 C34 1.391(4)
C34 C35 1.387(4)
C34 C37 1.511(4)
C35 C36 1.388(4)
C3 H3 0.9500
C4 H4 0.9500
C5 H5 0.9500
C8 H8 0.9500
C9 H9 0.9500
C10 H10 0.9500
C11 H11 0.9500
C12 H12 0.9500
C14 H14 0.9500
C15 H15 0.9500
C16 H16 0.9500
C17 H17 0.9500
C18 H18 0.9500
C20 H20 0.9500
C21 H21 0.9500
C22 H22 0.9500
C23 H23 0.9500
C24 H24 0.9500
C26 H26 0.9500
C27 H27 0.9500
C28 H28 0.9500
C29 H29 0.9500
C30 H30 0.9500
C32 H32 0.9500
C33 H33 0.9500
C35 H35 0.9500
C36 H36 0.9500
C37 H37A 0.9800
C37 H37B 0.9800
C37 H37C 0.9800

loop_
_geom_torsion_atom_site_label_1
_geom_torsion_atom_site_label_2
_geom_torsion_atom_site_label_3
_geom_torsion_atom_site_label_4
_geom_torsion
C1 Ni P1 O1 5.15(10)
P2 Ni P1 O1 4.30(14)
S1 Ni P1 O1 -177.22(7)
C1 Ni P1 C13 117.21(12)
P2 Ni P1 C13 116.35(14)
S1 Ni P1 C13 -65.16(10)
C1 Ni P1 C7 -109.20(11)
P2 Ni P1 C7 -110.06(13)
S1 Ni P1 C7 68.43(9)
C1 Ni P2 O2 9.86(9)
P1 Ni P2 O2 10.72(14)
S1 Ni P2 O2 -167.81(7)
C1 Ni P2 C25 125.39(12)
P1 Ni P2 C25 126.25(13)
S1 Ni P2 C25 -52.27(10)
C1 Ni P2 C19 -103.15(11)
P1 Ni P2 C19 -102.30(13)
S1 Ni P2 C19 79.18(9)
C1 Ni S1 C31 -177.9(7)
P2 Ni S1 C31 -153.28(9)
P1 Ni S1 C31 27.17(10)
C13 P1 O1 C2 -134.37(17)
C7 P1 O1 C2 117.72(17)
Ni P1 O1 C2 -6.44(17)
C25 P2 O2 C6 -143.15(15)
C19 P2 O2 C6 107.74(16)
Ni P2 O2 C6 -13.36(15)
P2 Ni C1 C2 176.1(2)
P1 Ni C1 C2 -3.70(18)
S1 Ni C1 C2 -159.1(6)
P2 Ni C1 C6 -5.70(18)
P1 Ni C1 C6 174.5(2)
S1 Ni C1 C6 19.1(9)
P1 O1 C2 C3 -175.09(19)
P1 O1 C2 C1 4.4(3)
C6 C1 C2 C3 1.5(4)
Ni C1 C2 C3 179.90(19)
C6 C1 C2 O1 -177.9(2)
Ni C1 C2 O1 0.5(3)
O1 C2 C3 C4 178.8(2)
C1 C2 C3 C4 -0.7(4)
C2 C3 C4 C5 -0.8(4)
C3 C4 C5 C6 1.2(4)
C4 C5 C6 C1 -0.2(4)
C4 C5 C6 O2 -178.1(2)
C2 C1 C6 C5 -1.1(4)
Ni C1 C6 C5 -179.44(19)
C2 C1 C6 O2 176.86(19)
Ni C1 C6 O2 -1.5(3)
P2 O2 C6 C5 -171.66(18)
P2 O2 C6 C1 10.3(2)
O1 P1 C7 C12 -136.96(19)
C13 P1 C7 C12 120.1(2)
Ni P1 C7 C12 -20.7(2)
O1 P1 C7 C8 42.9(2)
C13 P1 C7 C8 -60.0(2)
Ni P1 C7 C8 159.18(17)
C12 C7 C8 C9 -2.1(4)
P1 C7 C8 C9 178.0(2)
C7 C8 C9 C10 0.7(4)
C8 C9 C10 C11 0.9(4)
C9 C10 C11 C12 -1.1(4)
C10 C11 C12 C7 -0.3(4)
C8 C7 C12 C11 1.9(4)
P1 C7 C12 C11 -178.21(19)
O1 P1 C13 C14 -115.7(2)
C7 P1 C13 C14 -9.9(2)
Ni P1 C13 C14 128.4(2)
O1 P1 C13 C18 62.1(2)
C7 P1 C13 C18 167.9(2)
Ni P1 C13 C18 -53.8(2)
C18 C13 C14 C15 -1.0(4)
P1 C13 C14 C15 176.7(2)
C13 C14 C15 C16 0.2(5)
C14 C15 C16 C17 0.5(5)
C15 C16 C17 C18 -0.4(5)
C16 C17 C18 C13 -0.5(5)
C14 C13 C18 C17 1.2(4)
P1 C13 C18 C17 -176.7(2)
O2 P2 C19 C20 18.7(2)
C25 P2 C19 C20 -86.1(2)
Ni P2 C19 C20 134.6(2)
O2 P2 C19 C24 -156.6(2)
C25 P2 C19 C24 98.5(2)
Ni P2 C19 C24 -40.7(2)
C24 C19 C20 C21 1.4(4)
P2 C19 C20 C21 -174.0(2)
C19 C20 C21 C22 -1.0(5)
C20 C21 C22 C23 -0.6(5)
C21 C22 C23 C24 1.6(5)
C22 C23 C24 C19 -1.2(4)
C20 C19 C24 C23 -0.3(4)
P2 C19 C24 C23 175.0(2)
O2 P2 C25 C26 34.6(2)
C19 P2 C25 C26 140.89(19)
Ni P2 C25 C26 -84.2(2)
O2 P2 C25 C30 -146.8(2)
C19 P2 C25 C30 -40.5(2)
Ni P2 C25 C30 94.4(2)
C30 C25 C26 C27 2.4(4)
P2 C25 C26 C27 -178.98(19)
C25 C26 C27 C28 -1.6(4)
C26 C27 C28 C29 0.0(4)
C27 C28 C29 C30 0.9(4)
C28 C29 C30 C25 -0.1(4)
C26 C25 C30 C29 -1.5(4)
P2 C25 C30 C29 179.9(2)
Ni S1 C31 C36 -109.2(2)
Ni S1 C31 C32 74.0(2)
C36 C31 C32 C33 -1.2(4)
S1 C31 C32 C33 175.7(2)
C31 C32 C33 C34 1.3(4)
C32 C33 C34 C35 -0.5(4)
C32 C33 C34 C37 179.7(3)
C33 C34 C35 C36 -0.4(4)
C37 C34 C35 C36 179.4(3)
C34 C35 C36 C31 0.5(4)
C32 C31 C36 C35 0.3(4)
S1 C31 C36 C35 -176.5(2)
